data_7228588
loop_
_publ_author_name
'Goswami, Pramod Kumar'
'Kumar, Vineet'
'Thaimattam, Ram'
'Ramanan , A.'

_publ_section_title
;
 Structural landscape of multicomponent solids of 5-aminosalicylic acid
;
_journal_name_full CrystEngComm
_journal_paper_doi 10.1039/C7CE01008G
_journal_year 2017
_chemical_formula_moiety 'C10 H8 N2, 2(C7 H7 N O3)'
_chemical_formula_sum 'C24 H22 N4 O6'
_chemical_formula_weight 462.46
_chemical_name_systematic
; 
 ? 
;
_space_group_crystal_system orthorhombic
_space_group_IT_number 52
_space_group_name_Hall '-P 2a 2bc'
_space_group_name_H-M_alt 'P n n a'
_symmetry_space_group_name_Hall '-P 2a 2bc'
_symmetry_space_group_name_H-M 'P n n a'
_atom_sites_solution_hydrogens geom
_atom_sites_solution_primary direct
_atom_sites_solution_secondary difmap
_audit_creation_method 'SHELXTL-NT2000 ver.6.12'
_audit_update_record
;
2017-06-24 deposited with the CCDC.
2017-06-28 downloaded from the CCDC.
;
_cell_angle_alpha 90.00
_cell_angle_beta 90.00
_cell_angle_gamma 90.00
_cell_formula_units_Z 4
_cell_length_a 8.187(5)
_cell_length_b 15.276(10)
_cell_length_c 17.425(11)
_cell_measurement_reflns_used 524
_cell_measurement_temperature 298(2)
_cell_measurement_theta_max 27.36
_cell_measurement_theta_min 2.67
_cell_volume 2179(2)
_computing_cell_refinement 'Bruker SMART'
_computing_data_collection 'Bruker SMART'
_computing_data_reduction 'Bruker SAINT'
_computing_molecular_graphics 'Bruker SHELXTL'
_computing_publication_material 'Bruker SHELXTL'
_computing_structure_refinement 'SHELXL-2014/7 (Sheldrick, 2014)'
_computing_structure_solution 'SHELXS-97 (Sheldrick, 1990)'
_diffrn_ambient_temperature 298(2)
_diffrn_measured_fraction_theta_full 0.992
_diffrn_measured_fraction_theta_max 0.992
_diffrn_measurement_device_type 'CCD area detector'
_diffrn_measurement_method 'phi and omega scans'
_diffrn_radiation_type MoK\a
_diffrn_radiation_wavelength 0.71073
_diffrn_reflns_av_R_equivalents 0.1111
_diffrn_reflns_av_unetI/netI 0.0957
_diffrn_reflns_Laue_measured_fraction_full 0.992
_diffrn_reflns_Laue_measured_fraction_max 0.992
_diffrn_reflns_limit_h_max 9
_diffrn_reflns_limit_h_min -9
_diffrn_reflns_limit_k_max 18
_diffrn_reflns_limit_k_min -18
_diffrn_reflns_limit_l_max 20
_diffrn_reflns_limit_l_min -20
_diffrn_reflns_number 14217
_diffrn_reflns_point_group_measured_fraction_full 0.992
_diffrn_reflns_point_group_measured_fraction_max 0.992
_diffrn_reflns_theta_full 24.996
_diffrn_reflns_theta_max 24.996
_diffrn_reflns_theta_min 2.338
_diffrn_source 'fine-focus sealed tube'
_exptl_absorpt_coefficient_mu 0.103
_exptl_absorpt_correction_T_max 0.962
_exptl_absorpt_correction_T_min 0.945
_exptl_absorpt_correction_type multi-scan
_exptl_absorpt_process_details '(SADABS; Bruker, 2000)'
_exptl_crystal_colour yellow
_exptl_crystal_density_diffrn 1.405
_exptl_crystal_density_method 'not measured'
_exptl_crystal_description plate
_exptl_crystal_F_000 968
_exptl_crystal_size_max 0.443
_exptl_crystal_size_mid 0.319
_exptl_crystal_size_min 0.226
_refine_diff_density_max 0.264
_refine_diff_density_min -0.225
_refine_diff_density_rms 0.049
_refine_ls_goodness_of_fit_ref 1.038
_refine_ls_hydrogen_treatment constr
_refine_ls_matrix_type full
_refine_ls_number_parameters 157
_refine_ls_number_reflns 1924
_refine_ls_number_restraints 0
_refine_ls_restrained_S_all 1.038
_refine_ls_R_factor_all 0.1736
_refine_ls_R_factor_gt 0.0954
_refine_ls_shift/su_max 0.004
_refine_ls_shift/su_mean 0.002
_refine_ls_structure_factor_coef Fsqd
_refine_ls_weighting_details 'w=1/[\s^2^(Fo^2^)+(0.0784P)^2^+1.0178P] where P=(Fo^2^+2Fc^2^)/3'
_refine_ls_weighting_scheme calc
_refine_ls_wR_factor_gt 0.1719
_refine_ls_wR_factor_ref 0.2069
_reflns_Friedel_coverage 0.000
_reflns_number_gt 1053
_reflns_number_total 1924
_reflns_threshold_expression 'I > 2\s(I)'
_cod_data_source_file c7ce01008g2.cif
_cod_data_source_block solid7
_cod_database_code 7228588
_shelx_space_group_comment
;
The symmetry employed for this shelxl refinement is uniquely defined
by the following loop, which should always be used as a source of
symmetry information in preference to the above space-group names.
They are only intended as comments.
;

loop_
_space_group_symop_operation_xyz
'x, y, z'
'-x+1/2, -y, z'
'-x+1/2, y+1/2, -z+1/2'
'x, -y+1/2, -z+1/2'
'-x, -y, -z'
'x-1/2, y, -z'
'x-1/2, -y-1/2, z-1/2'
'-x, y-1/2, z-1/2'

loop_
_atom_site_label
_atom_site_type_symbol
_atom_site_fract_x
_atom_site_fract_y
_atom_site_fract_z
_atom_site_U_iso_or_equiv
_atom_site_adp_type
_atom_site_occupancy
_atom_site_site_symmetry_order
_atom_site_calc_flag
_atom_site_refinement_flags_posn
_atom_site_refinement_flags_adp
O1 O 1.1204(4) 0.1125(2) 0.67875(19) 0.0591(11) Uani 1 1 d . .
O2 O 1.0231(4) 0.0816(2) 0.56353(17) 0.0423(9) Uani 1 1 d . .
O3 O 0.9311(4) 0.1403(3) 0.7893(2) 0.0785(14) Uani 1 1 d . .
H3 H 1.0180 0.1346 0.7664 0.118 Uiso 1 1 calc R U
N1 N 0.3414(5) 0.2262(3) 0.9620(3) 0.0536(13) Uani 1 1 d . .
N2 N 0.4056(4) 0.1031(2) 0.5910(2) 0.0389(11) Uani 1 1 d . .
H2A H 0.3148 0.0966 0.6185 0.058 Uiso 1 1 calc R U
H2B H 0.4205 0.0560 0.5617 0.058 Uiso 1 1 calc R U
H2C H 0.3966 0.1503 0.5613 0.058 Uiso 1 1 calc R U
C1 C 1.0030(6) 0.1027(3) 0.6318(3) 0.0363(12) Uani 1 1 d . .
C2 C 0.8334(5) 0.1158(3) 0.6624(3) 0.0329(11) Uani 1 1 d . .
C3 C 0.8078(6) 0.1303(3) 0.7403(3) 0.0496(15) Uani 1 1 d . .
C4 C 0.6480(6) 0.1362(4) 0.7681(3) 0.0685(19) Uani 1 1 d . .
H7 H 0.6295 0.1468 0.8199 0.082 Uiso 1 1 calc R U
C5 C 0.5191(6) 0.1263(4) 0.7192(3) 0.0544(15) Uani 1 1 d . .
H6 H 0.4130 0.1284 0.7382 0.065 Uiso 1 1 calc R U
C6 C 0.5445(5) 0.1135(3) 0.6424(3) 0.0339(11) Uani 1 1 d . .
C7 C 0.7018(5) 0.1077(3) 0.6144(2) 0.0310(11) Uani 1 1 d . .
H5 H 0.7187 0.0981 0.5623 0.037 Uiso 1 1 calc R U
C8 C 0.2842(7) 0.1849(4) 0.9018(3) 0.0601(16) Uani 1 1 d . .
H8 H 0.2668 0.2172 0.8573 0.072 Uiso 1 1 calc R U
C9 C 0.3602(6) 0.1790(4) 1.0250(3) 0.0555(15) Uani 1 1 d . .
H11 H 0.3978 0.2068 1.0690 0.067 Uiso 1 1 calc R U
C10 C 0.3269(6) 0.0901(3) 1.0288(3) 0.0520(15) Uani 1 1 d . .
H10 H 0.3437 0.0597 1.0743 0.062 Uiso 1 1 calc R U
C11 C 0.2688(5) 0.0471(3) 0.9650(3) 0.0383(12) Uani 1 1 d . .
C12 C 0.2483(7) 0.0967(4) 0.9002(3) 0.0562(15) Uani 1 1 d . .
H9 H 0.2104 0.0710 0.8552 0.067 Uiso 1 1 calc R U

loop_
_atom_site_aniso_label
_atom_site_aniso_U_11
_atom_site_aniso_U_22
_atom_site_aniso_U_33
_atom_site_aniso_U_23
_atom_site_aniso_U_13
_atom_site_aniso_U_12
O1 0.027(2) 0.106(3) 0.044(2) 0.000(2) -0.0060(17) 0.0001(19)
O2 0.0327(19) 0.061(2) 0.0331(19) 0.0014(16) 0.0080(15) 0.0023(16)
O3 0.037(2) 0.161(4) 0.038(2) -0.023(2) -0.0115(18) 0.008(3)
N1 0.059(3) 0.054(3) 0.047(3) 0.008(2) 0.003(2) -0.001(2)
N2 0.029(2) 0.048(3) 0.039(2) -0.004(2) 0.0009(18) 0.0029(18)
C1 0.033(3) 0.040(3) 0.036(3) 0.012(2) 0.001(2) 0.003(2)
C2 0.024(2) 0.040(3) 0.035(3) -0.002(2) -0.002(2) 0.005(2)
C3 0.033(3) 0.080(4) 0.035(3) -0.004(3) -0.003(3) 0.009(3)
C4 0.047(4) 0.135(6) 0.023(3) -0.019(3) 0.002(3) 0.013(3)
C5 0.033(3) 0.094(5) 0.036(3) -0.006(3) 0.003(3) 0.006(3)
C6 0.028(3) 0.037(3) 0.037(3) -0.001(2) -0.002(2) -0.003(2)
C7 0.035(3) 0.041(3) 0.017(2) -0.002(2) 0.000(2) -0.001(2)
C8 0.073(4) 0.068(5) 0.039(4) 0.011(3) -0.004(3) 0.002(3)
C9 0.070(4) 0.049(4) 0.048(4) -0.003(3) -0.004(3) -0.006(3)
C10 0.062(4) 0.055(4) 0.040(3) 0.004(3) -0.008(3) 0.008(3)
C11 0.036(3) 0.046(3) 0.033(3) 0.003(2) -0.004(2) 0.008(2)
C12 0.069(4) 0.054(4) 0.046(3) -0.004(3) -0.001(3) -0.010(3)

loop_
_atom_type_symbol
_atom_type_description
_atom_type_scat_dispersion_real
_atom_type_scat_dispersion_imag
_atom_type_scat_source
C C 0.0033 0.0016 'International Tables Vol C Tables 4.2.6.8 and 6.1.1.4'
H H 0.0000 0.0000 'International Tables Vol C Tables 4.2.6.8 and 6.1.1.4'
N N 0.0061 0.0033 'International Tables Vol C Tables 4.2.6.8 and 6.1.1.4'
O O 0.0106 0.0060 'International Tables Vol C Tables 4.2.6.8 and 6.1.1.4'

loop_
_geom_angle_atom_site_label_1
_geom_angle_atom_site_label_2
_geom_angle_atom_site_label_3
_geom_angle
_geom_angle_site_symmetry_3
C3 O3 H3 109.5 .
C8 N1 C9 116.3(5) .
C6 N2 H2A 109.5 .
C6 N2 H2B 109.5 .
H2A N2 H2B 109.5 .
C6 N2 H2C 109.5 .
H2A N2 H2C 109.5 .
H2B N2 H2C 109.5 .
O2 C1 O1 123.2(4) .
O2 C1 C2 119.8(4) .
O1 C1 C2 117.1(4) .
C7 C2 C3 119.5(4) .
C7 C2 C1 119.9(4) .
C3 C2 C1 120.5(4) .
O3 C3 C2 122.1(4) .
O3 C3 C4 118.7(5) .
C2 C3 C4 119.3(4) .
C5 C4 C3 120.0(5) .
C5 C4 H7 120.0 .
C3 C4 H7 120.0 .
C4 C5 C6 120.5(5) .
C4 C5 H6 119.7 .
C6 C5 H6 119.7 .
C5 C6 C7 119.8(4) .
C5 C6 N2 119.9(4) .
C7 C6 N2 120.3(4) .
C2 C7 C6 120.8(4) .
C2 C7 H5 119.6 .
C6 C7 H5 119.6 .
N1 C8 C12 124.2(5) .
N1 C8 H8 117.9 .
C12 C8 H8 117.9 .
N1 C9 C10 123.5(5) .
N1 C9 H11 118.3 .
C10 C9 H11 118.3 .
C11 C10 C9 119.8(5) .
C11 C10 H10 120.1 .
C9 C10 H10 120.1 .
C12 C11 C10 116.4(5) .
C12 C11 C11 121.0(3) 2
C10 C11 C11 122.6(3) 2
C11 C12 C8 119.8(5) .
C11 C12 H9 120.1 .
C8 C12 H9 120.1 .

loop_
_geom_bond_atom_site_label_1
_geom_bond_atom_site_label_2
_geom_bond_distance
_geom_bond_site_symmetry_2
O1 C1 1.271(5) .
O2 C1 1.243(5) .
O3 C3 1.331(6) .
O3 H3 0.8200 .
N1 C8 1.311(6) .
N1 C9 1.322(6) .
N2 C6 1.457(5) .
N2 H2A 0.8900 .
N2 H2B 0.8900 .
N2 H2C 0.8900 .
C1 C2 1.501(6) .
C2 C7 1.369(6) .
C2 C3 1.390(6) .
C3 C4 1.399(7) .
C4 C5 1.364(6) .
C4 H7 0.9300 .
C5 C6 1.368(6) .
C5 H6 0.9300 .
C6 C7 1.380(6) .
C7 H5 0.9300 .
C8 C12 1.379(7) .
C8 H8 0.9300 .
C9 C10 1.386(7) .
C9 H11 0.9300 .
C10 C11 1.375(6) .
C10 H10 0.9300 .
C11 C12 1.371(6) .
C11 C11 1.473(9) 2
C12 H9 0.9300 .

loop_
_geom_hbond_atom_site_label_D
_geom_hbond_atom_site_label_H
_geom_hbond_atom_site_label_A
_geom_hbond_distance_DH
_geom_hbond_distance_HA
_geom_hbond_distance_DA
_geom_hbond_angle_DHA
_geom_hbond_site_symmetry_A
C5 H6 O1 0.93 2.62 3.345(6) 135.2 1_455
N2 H2C N1 0.89 1.98 2.816(6) 155.4 4_556
N2 H2B O2 0.89 2.37 2.878(5) 116.3 6_556
N2 H2B O2 0.89 2.15 2.920(5) 144.1 2_655
N2 H2A O2 0.89 2.58 3.185(5) 125.6 1_455
N2 H2A O1 0.89 1.92 2.794(5) 166.3 1_455
O3 H3 O1 0.82 1.77 2.508(5) 148.0 .
C5 H6 O1 0.93 2.62 3.345(6) 135.2 1_455
N2 H2C N1 0.89 1.98 2.816(6) 155.4 4_556
N2 H2B O2 0.89 2.37 2.878(5) 116.3 6_556
N2 H2B O2 0.89 2.15 2.920(5) 144.1 2_655
N2 H2A O2 0.89 2.58 3.185(5) 125.6 1_455
N2 H2A O1 0.89 1.92 2.794(5) 166.3 1_455
O3 H3 O1 0.82 1.77 2.508(5) 148.0 .
O3 H3 O1 0.82 1.77 2.508(5) 148.0 .
C5 H6 O1 0.93 2.62 3.345(6) 135.2 1_455
N2 H2C N1 0.89 1.98 2.816(6) 155.4 4_556
N2 H2B O2 0.89 2.37 2.878(5) 116.3 6_556
N2 H2B O2 0.89 2.15 2.920(5) 144.1 2_655
N2 H2A O2 0.89 2.58 3.185(5) 125.6 1_455
N2 H2A O1 0.89 1.92 2.794(5) 166.3 1_455
O3 H3 O1 0.82 1.77 2.508(5) 148.0 .
N2 H2A O1 0.89 1.92 2.794(5) 166.3 1_455
N2 H2A O2 0.89 2.58 3.185(5) 125.6 1_455
N2 H2B O2 0.89 2.15 2.920(5) 144.1 2_655
N2 H2B O2 0.89 2.37 2.878(5) 116.3 6_556
N2 H2C N1 0.89 1.98 2.816(6) 155.4 4_556
C5 H6 O1 0.93 2.62 3.345(6) 135.2 1_455

loop_
_geom_torsion_atom_site_label_1
_geom_torsion_atom_site_label_2
_geom_torsion_atom_site_label_3
_geom_torsion_atom_site_label_4
_geom_torsion
_geom_torsion_site_symmetry_1
_geom_torsion_site_symmetry_4
O2 C1 C2 C7 -2.4(6) . .
O1 C1 C2 C7 178.8(4) . .
O2 C1 C2 C3 173.2(4) . .
O1 C1 C2 C3 -5.5(6) . .
C7 C2 C3 O3 -178.7(5) . .
C1 C2 C3 O3 5.6(8) . .
C7 C2 C3 C4 0.1(8) . .
C1 C2 C3 C4 -175.6(5) . .
O3 C3 C4 C5 179.9(5) . .
C2 C3 C4 C5 1.0(9) . .
C3 C4 C5 C6 -2.1(9) . .
C4 C5 C6 C7 2.1(8) . .
C4 C5 C6 N2 180.0(5) . .
C3 C2 C7 C6 -0.2(7) . .
C1 C2 C7 C6 175.6(4) . .
C5 C6 C7 C2 -0.9(7) . .
N2 C6 C7 C2 -178.8(4) . .
C9 N1 C8 C12 -1.9(8) . .
C8 N1 C9 C10 1.7(8) . .
N1 C9 C10 C11 -1.0(8) . .
C9 C10 C11 C12 0.4(7) . .
C9 C10 C11 C11 179.8(5) . 2
C10 C11 C12 C8 -0.6(7) . .
C11 C11 C12 C8 179.9(5) 2 .
N1 C8 C12 C11 1.5(9) . .
